data_7000248
loop_
_publ_author_name
'Chisholm, Malcolm H.'
'Gallucci, Judith C.'
'Yaman, Gulsah'

_publ_section_title
;
 Synthesis and coordination chemistry of TpC*MI complexes where M = Mg,
 Ca, Sr, Ba and Zn and TpC* =
 tris[3-(2-methoxy-1,1-dimethyl)pyrazolyl]hydroborate
;
_journal_issue 2
_journal_name_full 'Dalton Transactions'
_journal_page_first 368
_journal_page_last 374
_journal_paper_doi 10.1039/b812228h
_journal_year 2009
_chemical_compound_source 'synthesis as described'
_chemical_formula_moiety 'C28 H48 B1 I1 N6 O4 Sr1'
_chemical_formula_sum 'C28 H48 B I N6 O4 Sr'
_chemical_formula_weight 758.05
_chemical_name_common 'Chisholm 1463'
_chemical_name_systematic
;
?
;
_space_group_IT_number 14
_symmetry_cell_setting monoclinic
_symmetry_Int_Tables_number 14
_symmetry_space_group_name_Hall '-P 2yn'
_symmetry_space_group_name_H-M 'P 1 21/n 1'
_atom_sites_solution_hydrogens geom
_atom_sites_solution_primary heavy
_atom_sites_solution_secondary difmap
_audit_conform_dict_location ftp://ftp.iucr.org/pub/cif_core.dic
_audit_conform_dict_name cif_core.dic
_audit_conform_dict_version 2.3
_audit_creation_date 2008-05-29T15:34:31-00:00
_audit_creation_method 'WinGX routine CIF_UPDATE'
_cell_angle_alpha 90
_cell_angle_beta 93.152(3)
_cell_angle_gamma 90
_cell_formula_units_Z 4
_cell_length_a 11.6346(10)
_cell_length_b 18.6487(10)
_cell_length_c 15.6835(10)
_cell_measurement_reflns_used 8040
_cell_measurement_temperature 150(2)
_cell_measurement_theta_max 27.485
_cell_measurement_theta_min 2.037
_cell_measurement_wavelength 0.71073
_cell_volume 3397.7(4)
_computing_cell_refinement 'HKL Scalepack (Otwinowski & Minor 1997)'
_computing_data_collection 'Collect (Nonius BV, 1997-2000)'
_computing_data_reduction 'HKL Denzo and Scalepack (Otwinowski & Minor 1997)'
_computing_molecular_graphics 'Ortep-3 for Windows (Farrugia, 1997)'
_computing_publication_material 'WinGX publication routines (Farrugia, 1999)'
_computing_structure_refinement 'SHELXL-97 (Sheldrick, 1997)'
_computing_structure_solution 'SHELXS-97 (Sheldrick, 1997)'
_diffrn_ambient_temperature 150(2)
_diffrn_detector 'CCD plate'
_diffrn_detector_area_resol_mean 9
_diffrn_measured_fraction_theta_full 0.999
_diffrn_measured_fraction_theta_max 0.999
_diffrn_measurement_device '95mm CCD camera on \k-goniostat'
_diffrn_measurement_device_type 'Nonius KappaCCD'
_diffrn_measurement_method 'omega scans'
_diffrn_orient_matrix_type 'by Nonius Collect from scalepack cell'
_diffrn_orient_matrix_UB_11 0.447137E-1
_diffrn_orient_matrix_UB_12 -0.331767E-1
_diffrn_orient_matrix_UB_13 -0.357566E-1
_diffrn_orient_matrix_UB_21 0.343732E-1
_diffrn_orient_matrix_UB_22 0.42124E-1
_diffrn_orient_matrix_UB_23 -0.287377E-1
_diffrn_orient_matrix_UB_31 0.650313E-1
_diffrn_orient_matrix_UB_32 0.5462E-3
_diffrn_orient_matrix_UB_33 0.444234E-1
_diffrn_radiation_monochromator graphite
_diffrn_radiation_probe x-ray
_diffrn_radiation_type MoK\a
_diffrn_radiation_wavelength 0.71073
_diffrn_reflns_av_R_equivalents 0.051
_diffrn_reflns_limit_h_max 15
_diffrn_reflns_limit_h_min -15
_diffrn_reflns_limit_k_max 24
_diffrn_reflns_limit_k_min -24
_diffrn_reflns_limit_l_max 20
_diffrn_reflns_limit_l_min -20
_diffrn_reflns_number 80681
_diffrn_reflns_theta_full 27.48
_diffrn_reflns_theta_max 27.48
_diffrn_reflns_theta_min 2.07
_diffrn_source 'Enraf Nonius FR590'
_exptl_absorpt_coefficient_mu 2.535
_exptl_absorpt_correction_T_max 0.684
_exptl_absorpt_correction_T_min 0.615
_exptl_absorpt_correction_type multi-scan
_exptl_absorpt_process_details 'HKL Scalepack (Otwinowski & Minor, 1997)'
_exptl_crystal_colour colorless
_exptl_crystal_density_diffrn 1.482
_exptl_crystal_density_method 'not measured'
_exptl_crystal_description 'rectangular tablet'
_exptl_crystal_F_000 1544
_exptl_crystal_size_max 0.31
_exptl_crystal_size_mid 0.27
_exptl_crystal_size_min 0.15
_refine_diff_density_max 0.462
_refine_diff_density_min -0.513
_refine_diff_density_rms 0.073
_refine_ls_extinction_method none
_refine_ls_goodness_of_fit_ref 1.026
_refine_ls_hydrogen_treatment constr
_refine_ls_matrix_type full
_refine_ls_number_parameters 389
_refine_ls_number_reflns 7792
_refine_ls_number_restraints 4
_refine_ls_restrained_S_all 1.028
_refine_ls_R_factor_all 0.0412
_refine_ls_R_factor_gt 0.0259
_refine_ls_shift/su_max 0.003
_refine_ls_shift/su_mean 0
_refine_ls_structure_factor_coef Fsqd
_refine_ls_weighting_details 'w=1/[\s^2^(Fo^2^)+(0.0265P)^2^+0.6984P] where P=(Fo^2^+2Fc^2^)/3'
_refine_ls_weighting_scheme calc
_refine_ls_wR_factor_gt 0.0538
_refine_ls_wR_factor_ref 0.0572
_reflns_number_gt 6292
_reflns_number_total 7792
_reflns_threshold_expression >2sigma(I)
_cod_data_source_file b812228h.txt
_cod_data_source_block Chisholm1463
_cod_original_sg_symbol_H-M P21/n
_cod_database_code 7000248

loop_
_symmetry_equiv_pos_as_xyz
'x, y, z'
'-x+1/2, y+1/2, -z+1/2'
'-x, -y, -z'
'x-1/2, -y-1/2, z-1/2'

loop_
_atom_site_label
_atom_site_type_symbol
_atom_site_fract_x
_atom_site_fract_y
_atom_site_fract_z
_atom_site_U_iso_or_equiv
_atom_site_adp_type
_atom_site_occupancy
_atom_site_symmetry_multiplicity
_atom_site_calc_flag
_atom_site_refinement_flags
_atom_site_disorder_assembly
_atom_site_disorder_group
I I 0.810940(11) 0.395276(7) 0.370947(9) 0.02451(5) Uani 1 1 d . . .
Sr Sr 1.058326(15) 0.309821(10) 0.327007(11) 0.01523(5) Uani 1 1 d . . .
O1 O 1.01054(12) 0.38994(7) 0.19087(9) 0.0228(3) Uani 1 1 d . . .
O2 O 1.05627(13) 0.29524(7) 0.49333(9) 0.0252(3) Uani 1 1 d . . .
O3 O 1.15306(12) 0.43150(7) 0.36333(9) 0.0254(3) Uani 1 1 d . . .
N1 N 1.18872(14) 0.19187(8) 0.18678(10) 0.0167(4) Uani 1 1 d . . .
N2 N 1.10754(13) 0.24550(9) 0.18426(10) 0.0174(4) Uani 1 1 d . . .
N3 N 1.20254(14) 0.14315(8) 0.34182(10) 0.0182(4) Uani 1 1 d . . .
N4 N 1.12687(14) 0.18225(9) 0.38714(10) 0.0180(4) Uani 1 1 d . . .
N5 N 1.33828(13) 0.23947(8) 0.29485(10) 0.0164(4) Uani 1 1 d . . .
N6 N 1.29175(14) 0.30441(8) 0.31603(10) 0.0173(4) Uani 1 1 d . . .
C1 C 1.07192(16) 0.25226(10) 0.10207(12) 0.0187(4) Uani 1 1 d . . .
C2 C 1.12994(18) 0.20381(11) 0.05118(13) 0.0242(5) Uani 1 1 d . . .
H2 H 1.1209 0.1978 -0.009 0.029 Uiso 1 1 calc R . .
C3 C 1.20231(17) 0.16729(11) 0.10718(13) 0.0216(5) Uani 1 1 d . . .
H3 H 1.254 0.1304 0.0924 0.026 Uiso 1 1 calc R . .
C4 C 0.98123(18) 0.30566(11) 0.07018(13) 0.0216(5) Uani 1 1 d . . .
C5 C 0.88178(18) 0.26464(12) 0.02272(14) 0.0294(5) Uani 1 1 d . . .
H5A H 0.8471 0.2313 0.0622 0.044 Uiso 1 1 calc R . .
H5B H 0.9117 0.2377 -0.0249 0.044 Uiso 1 1 calc R . .
H5C H 0.8235 0.2988 0.0007 0.044 Uiso 1 1 calc R . .
C6 C 1.0347(2) 0.35856(12) 0.00864(14) 0.0328(6) Uani 1 1 d . . .
H6A H 0.9752 0.3914 -0.0147 0.049 Uiso 1 1 calc R . .
H6B H 1.0676 0.332 -0.0381 0.049 Uiso 1 1 calc R . .
H6C H 1.0955 0.3861 0.0395 0.049 Uiso 1 1 calc R . .
C7 C 0.92819(17) 0.34611(11) 0.14234(13) 0.0218(5) Uani 1 1 d . . .
H7A H 0.8654 0.3771 0.1182 0.026 Uiso 1 1 calc R . .
H7B H 0.8939 0.3112 0.1812 0.026 Uiso 1 1 calc R . .
C8 C 0.9844(2) 0.46504(11) 0.18548(14) 0.0300(5) Uani 1 1 d . . .
H8A H 0.9828 0.4803 0.1256 0.045 Uiso 1 1 calc R . .
H8B H 1.0435 0.4922 0.2186 0.045 Uiso 1 1 calc R . .
H8C H 0.9091 0.4739 0.2085 0.045 Uiso 1 1 calc R . .
C9 C 1.10308(18) 0.14232(11) 0.45499(13) 0.0213(5) Uani 1 1 d . . .
C10 C 1.1643(2) 0.07714(12) 0.45371(14) 0.0295(5) Uani 1 1 d . . .
H10 H 1.1635 0.0392 0.4941 0.035 Uiso 1 1 calc R . .
C11 C 1.22504(19) 0.08028(11) 0.38191(14) 0.0255(5) Uani 1 1 d . . .
H11 H 1.2752 0.044 0.3631 0.031 Uiso 1 1 calc R . .
C12 C 1.02551(18) 0.16695(12) 0.52319(13) 0.0255(5) Uani 1 1 d . . .
C13 C 0.9248(2) 0.11424(14) 0.53023(19) 0.0488(7) Uani 1 1 d . . .
H13A H 0.8806 0.1117 0.4753 0.073 Uiso 1 1 calc R . .
H13B H 0.8747 0.1309 0.5744 0.073 Uiso 1 1 calc R . .
H13C H 0.9549 0.0666 0.5455 0.073 Uiso 1 1 calc R . .
C14 C 1.0946(2) 0.16969(14) 0.60935(14) 0.0391(6) Uani 1 1 d . . .
H14A H 1.125 0.1219 0.6235 0.059 Uiso 1 1 calc R . .
H14B H 1.0444 0.1854 0.6539 0.059 Uiso 1 1 calc R . .
H14C H 1.1586 0.2035 0.6057 0.059 Uiso 1 1 calc R . .
C15 C 0.97169(19) 0.23960(12) 0.50214(14) 0.0285(5) Uani 1 1 d . . .
H15A H 0.9237 0.2357 0.4482 0.034 Uiso 1 1 calc R . .
H15B H 0.9206 0.2531 0.5479 0.034 Uiso 1 1 calc R . .
C16 C 1.0577(2) 0.34778(13) 0.55879(15) 0.0442(7) Uani 1 1 d . . .
H16A H 0.9848 0.3742 0.5556 0.066 Uiso 1 1 calc R . .
H16B H 1.1214 0.3812 0.5514 0.066 Uiso 1 1 calc R . .
H16C H 1.068 0.3243 0.6146 0.066 Uiso 1 1 calc R . .
C17 C 1.38189(17) 0.34817(10) 0.33218(12) 0.0182(4) Uani 1 1 d . . .
C18 C 1.48545(17) 0.31218(11) 0.32246(13) 0.0208(5) Uani 1 1 d . . .
H18 H 1.5612 0.3309 0.3305 0.025 Uiso 1 1 calc R . .
C19 C 1.45407(17) 0.24419(11) 0.29885(12) 0.0210(5) Uani 1 1 d . . .
H19 H 1.5055 0.2063 0.2871 0.025 Uiso 1 1 calc R . .
C20 C 1.36608(18) 0.42630(11) 0.35681(14) 0.0241(5) Uani 1 1 d . . .
C21 C 1.4606(2) 0.47162(14) 0.3175(2) 0.0560(8) Uani 1 1 d . . .
H21A H 1.5364 0.4538 0.3378 0.084 Uiso 1 1 calc R . .
H21B H 1.4525 0.5218 0.3346 0.084 Uiso 1 1 calc R . .
H21C H 1.4528 0.468 0.2551 0.084 Uiso 1 1 calc R . .
C22 C 1.3753(2) 0.43407(13) 0.45372(16) 0.0427(7) Uani 1 1 d . . .
H22A H 1.3152 0.4053 0.4787 0.064 Uiso 1 1 calc R . .
H22B H 1.3655 0.4846 0.4691 0.064 Uiso 1 1 calc R . .
H22C H 1.4511 0.4174 0.4757 0.064 Uiso 1 1 calc R . .
C23 C 1.25233(18) 0.45520(12) 0.31857(14) 0.0275(5) Uani 1 1 d . . .
H23A H 1.255 0.5083 0.3193 0.033 Uiso 1 1 calc R . .
H23B H 1.2428 0.4397 0.2582 0.033 Uiso 1 1 calc R . .
C24 C 1.1022(2) 0.48864(12) 0.40852(15) 0.0324(6) Uani 1 1 d . . .
H24A H 1.1556 0.5046 0.4552 0.049 Uiso 1 1 calc R . .
H24B H 1.0306 0.4719 0.432 0.049 Uiso 1 1 calc R . .
H24C H 1.0853 0.5287 0.3694 0.049 Uiso 1 1 calc R . .
B B 1.2673(2) 0.17343(13) 0.26635(15) 0.0197(5) Uani 1 1 d . . .
H1B H 1.3226 0.1357 0.2491 0.024 Uiso 1 1 calc R . .
O4 O 0.88411(12) 0.20280(7) 0.28922(10) 0.0267(4) Uani 1 1 d . A .
C25 C 0.76124(19) 0.20213(12) 0.29668(17) 0.0335(6) Uani 1 1 d . A .
H25A H 0.7225 0.2297 0.2494 0.04 Uiso 1 1 calc R . .
H25B H 0.7413 0.2239 0.3515 0.04 Uiso 1 1 calc R . .
C26 C 0.7238(2) 0.12436(13) 0.29276(19) 0.0412(7) Uani 1 1 d D . .
H26A H 0.6664 0.1166 0.2447 0.049 Uiso 0.630(11) 1 calc PR A 1
H26B H 0.6892 0.1102 0.3465 0.049 Uiso 0.630(11) 1 calc PR A 1
H26C H 0.6423 0.1194 0.272 0.049 Uiso 0.370(11) 1 calc PR A 2
H26D H 0.7357 0.1003 0.3488 0.049 Uiso 0.370(11) 1 calc PR A 2
C27A C 0.8325(4) 0.0810(2) 0.2798(5) 0.0369(15) Uani 0.630(11) 1 d PD A 1
H27A H 0.8621 0.0587 0.3339 0.044 Uiso 0.630(11) 1 calc PR A 1
H27B H 0.818 0.043 0.2364 0.044 Uiso 0.630(11) 1 calc PR A 1
C27B C 0.8073(6) 0.0954(5) 0.2268(8) 0.044(3) Uani 0.370(11) 1 d PD A 2
H27C H 0.8194 0.0431 0.2334 0.053 Uiso 0.370(11) 1 calc PR A 2
H27D H 0.7783 0.1058 0.1676 0.053 Uiso 0.370(11) 1 calc PR A 2
C28 C 0.9146(2) 0.13607(12) 0.24956(16) 0.0343(6) Uani 1 1 d D . .
H28A H 0.9949 0.1227 0.2668 0.041 Uiso 0.630(11) 1 calc PR A 1
H28B H 0.9073 0.1404 0.1866 0.041 Uiso 0.630(11) 1 calc PR A 1
H28C H 0.9653 0.1076 0.2895 0.041 Uiso 0.370(11) 1 calc PR A 2
H28D H 0.9566 0.1458 0.1976 0.041 Uiso 0.370(11) 1 calc PR A 2

loop_
_atom_site_aniso_label
_atom_site_aniso_U_11
_atom_site_aniso_U_22
_atom_site_aniso_U_33
_atom_site_aniso_U_23
_atom_site_aniso_U_13
_atom_site_aniso_U_12
I 0.01640(8) 0.02501(8) 0.03256(9) -0.00352(6) 0.00532(6) 0.00084(6)
Sr 0.01291(10) 0.01617(10) 0.01676(10) -0.00267(8) 0.00203(7) 0.00108(8)
O1 0.0239(8) 0.0197(8) 0.0245(8) -0.0024(6) -0.0029(6) 0.0040(6)
O2 0.0300(9) 0.0240(8) 0.0222(8) -0.0046(6) 0.0076(7) -0.0006(7)
O3 0.0175(8) 0.0204(8) 0.0389(9) -0.0098(7) 0.0074(7) -0.0033(6)
N1 0.0148(9) 0.0179(9) 0.0176(9) -0.0045(7) 0.0018(7) 0.0025(7)
N2 0.0134(8) 0.0209(9) 0.0178(9) -0.0034(7) 0.0000(7) 0.0033(7)
N3 0.0191(9) 0.0155(9) 0.0198(9) -0.0021(7) 0.0004(7) 0.0017(7)
N4 0.0160(9) 0.0199(9) 0.0183(9) -0.0024(7) 0.0023(7) -0.0001(7)
N5 0.0139(8) 0.0182(9) 0.0171(9) -0.0008(7) 0.0018(7) 0.0035(7)
N6 0.0146(9) 0.0154(9) 0.0220(9) -0.0015(7) 0.0020(7) 0.0004(7)
C1 0.0154(10) 0.0217(11) 0.0190(11) -0.0017(9) 0.0014(8) -0.0026(9)
C2 0.0245(12) 0.0318(13) 0.0163(11) -0.0067(9) 0.0014(9) 0.0034(10)
C3 0.0187(11) 0.0237(11) 0.0227(11) -0.0074(9) 0.0036(9) 0.0032(9)
C4 0.0206(11) 0.0260(12) 0.0178(11) -0.0023(9) -0.0019(9) 0.0043(9)
C5 0.0228(12) 0.0391(14) 0.0254(12) -0.0072(10) -0.0053(10) 0.0061(10)
C6 0.0354(14) 0.0389(14) 0.0244(12) 0.0046(10) 0.0039(10) 0.0070(12)
C7 0.0178(11) 0.0243(12) 0.0231(11) -0.0029(9) -0.0012(9) 0.0038(9)
C8 0.0356(14) 0.0213(12) 0.0329(13) 0.0039(10) -0.0012(10) 0.0029(10)
C9 0.0214(11) 0.0207(11) 0.0215(11) -0.0005(9) 0.0004(9) -0.0051(9)
C10 0.0415(14) 0.0188(11) 0.0280(13) 0.0047(10) 0.0015(11) -0.0009(11)
C11 0.0321(13) 0.0171(11) 0.0272(12) -0.0024(9) 0.0024(10) 0.0025(10)
C12 0.0242(12) 0.0285(12) 0.0242(12) 0.0019(10) 0.0061(9) -0.0055(10)
C13 0.0395(16) 0.0510(17) 0.0576(19) 0.0043(14) 0.0168(14) -0.0179(13)
C14 0.0463(16) 0.0490(16) 0.0227(13) 0.0038(11) 0.0089(11) 0.0069(13)
C15 0.0239(12) 0.0355(13) 0.0268(12) -0.0002(10) 0.0083(10) -0.0005(10)
C16 0.069(2) 0.0343(15) 0.0307(14) -0.0123(11) 0.0115(13) -0.0060(14)
C17 0.0158(10) 0.0212(11) 0.0174(10) 0.0039(9) 0.0003(8) -0.0025(9)
C18 0.0128(10) 0.0295(12) 0.0201(11) 0.0012(9) -0.0004(8) -0.0035(9)
C19 0.0131(10) 0.0294(12) 0.0205(11) -0.0014(9) 0.0023(8) 0.0034(9)
C20 0.0168(11) 0.0197(11) 0.0357(13) 0.0007(10) -0.0002(9) -0.0041(9)
C21 0.0298(15) 0.0322(15) 0.107(3) 0.0111(16) 0.0164(15) -0.0083(12)
C22 0.0439(16) 0.0354(15) 0.0466(16) -0.0154(12) -0.0176(13) 0.0065(12)
C23 0.0271(12) 0.0219(11) 0.0339(13) 0.0024(10) 0.0055(10) -0.0019(10)
C24 0.0279(13) 0.0270(12) 0.0433(15) -0.0155(11) 0.0108(11) -0.0022(10)
B 0.0182(12) 0.0201(12) 0.0211(12) -0.0038(10) 0.0033(10) 0.0050(10)
O4 0.0167(8) 0.0239(8) 0.0399(9) -0.0088(7) 0.0042(7) -0.0011(6)
C25 0.0172(12) 0.0303(13) 0.0530(16) -0.0037(11) 0.0011(11) 0.0003(10)
C26 0.0222(13) 0.0311(14) 0.071(2) -0.0086(13) 0.0092(12) -0.0035(11)
C27A 0.026(2) 0.028(2) 0.057(4) -0.008(2) 0.003(2) -0.0002(18)
C27B 0.020(4) 0.028(5) 0.084(8) -0.021(5) 0.000(4) 0.001(3)
C28 0.0286(13) 0.0272(13) 0.0481(16) -0.0147(11) 0.0099(11) -0.0038(11)

loop_
_atom_type_symbol
_atom_type_description
_atom_type_scat_dispersion_real
_atom_type_scat_dispersion_imag
_atom_type_scat_source
C C 0.0033 0.0016 'International Tables Vol C Tables 4.2.6.8 and 6.1.1.4'
H H 0 0 'International Tables Vol C Tables 4.2.6.8 and 6.1.1.4'
B B 0.0013 0.0007 'International Tables Vol C Tables 4.2.6.8 and 6.1.1.4'
I I -0.4742 1.8119 'International Tables Vol C Tables 4.2.6.8 and 6.1.1.4'
N N 0.0061 0.0033 'International Tables Vol C Tables 4.2.6.8 and 6.1.1.4'
O O 0.0106 0.006 'International Tables Vol C Tables 4.2.6.8 and 6.1.1.4'
Sr Sr -1.5307 3.2498 'International Tables Vol C Tables 4.2.6.8 and 6.1.1.4'

loop_
_geom_angle_atom_site_label_1
_geom_angle_atom_site_label_2
_geom_angle_atom_site_label_3
_geom_angle
_geom_angle_site_symmetry_1
_geom_angle_site_symmetry_3
_geom_angle_publ_flag
O3 Sr O2 84.18(5) . . ?
O3 Sr N2 118.68(5) . . ?
O2 Sr N2 144.40(5) . . ?
O3 Sr O1 75.43(4) . . ?
O2 Sr O1 148.17(4) . . ?
N2 Sr O1 67.40(5) . . ?
O3 Sr N4 126.35(5) . . ?
O2 Sr N4 64.83(5) . . ?
N2 Sr N4 79.59(5) . . ?
O1 Sr N4 146.83(5) . . ?
O3 Sr N6 68.37(4) . . ?
O2 Sr N6 97.02(5) . . ?
N2 Sr N6 70.48(5) . . ?
O1 Sr N6 97.80(5) . . ?
N4 Sr N6 73.15(5) . . ?
O3 Sr O4 160.72(4) . . ?
O2 Sr O4 95.04(4) . . ?
N2 Sr O4 72.11(5) . . ?
O1 Sr O4 96.38(4) . . ?
N4 Sr O4 69.40(4) . . ?
N6 Sr O4 130.65(4) . . ?
O3 Sr C15 108.48(5) . . ?
O2 Sr C15 25.66(5) . . ?
N2 Sr C15 128.84(5) . . ?
O1 Sr C15 148.16(5) . . ?
N4 Sr C15 56.11(5) . . ?
N6 Sr C15 113.18(5) . . ?
O4 Sr C15 69.38(5) . . ?
O3 Sr C7 100.71(5) . . ?
O2 Sr C7 150.96(5) . . ?
N2 Sr C7 56.73(5) . . ?
O1 Sr C7 25.63(5) . . ?
N4 Sr C7 127.89(5) . . ?
N6 Sr C7 111.46(5) . . ?
O4 Sr C7 71.01(5) . . ?
C15 Sr C7 133.04(5) . . ?
O3 Sr I 84.18(3) . . ?
O2 Sr I 78.03(3) . . ?
N2 Sr I 127.85(3) . . ?
O1 Sr I 75.83(3) . . ?
N4 Sr I 126.01(4) . . ?
N6 Sr I 152.51(3) . . ?
O4 Sr I 76.84(3) . . ?
C15 Sr I 73.26(4) . . ?
C7 Sr I 74.08(4) . . ?
C8 O1 C7 112.92(15) . . ?
C8 O1 Sr 129.39(12) . . ?
C7 O1 Sr 102.12(11) . . ?
C16 O2 C15 114.14(17) . . ?
C16 O2 Sr 130.34(13) . . ?
C15 O2 Sr 102.32(11) . . ?
C24 O3 C23 112.07(16) . . ?
C24 O3 Sr 125.76(12) . . ?
C23 O3 Sr 120.23(12) . . ?
C3 N1 N2 109.65(15) . . ?
C3 N1 B 125.33(17) . . ?
N2 N1 B 124.09(15) . . ?
C1 N2 N1 105.79(15) . . ?
C1 N2 Sr 134.96(13) . . ?
N1 N2 Sr 119.25(11) . . ?
C11 N3 N4 109.52(16) . . ?
C11 N3 B 125.75(17) . . ?
N4 N3 B 123.85(16) . . ?
C9 N4 N3 106.42(16) . . ?
C9 N4 Sr 134.92(13) . . ?
N3 N4 Sr 118.64(11) . . ?
C19 N5 N6 109.69(16) . . ?
C19 N5 B 125.86(17) . . ?
N6 N5 B 124.36(15) . . ?
C17 N6 N5 105.51(15) . . ?
C17 N6 Sr 137.28(13) . . ?
N5 N6 Sr 116.98(11) . . ?
N2 C1 C2 110.74(18) . . ?
N2 C1 C4 123.56(17) . . ?
C2 C1 C4 125.70(18) . . ?
C3 C2 C1 104.74(18) . . ?
C3 C2 H2 127.6 . . ?
C1 C2 H2 127.6 . . ?
N1 C3 C2 109.08(18) . . ?
N1 C3 H3 125.5 . . ?
C2 C3 H3 125.5 . . ?
C1 C4 C7 112.60(16) . . ?
C1 C4 C6 109.31(17) . . ?
C7 C4 C6 110.16(17) . . ?
C1 C4 C5 108.85(17) . . ?
C7 C4 C5 106.31(17) . . ?
C6 C4 C5 109.53(17) . . ?
C4 C5 H5A 109.5 . . ?
C4 C5 H5B 109.5 . . ?
H5A C5 H5B 109.5 . . ?
C4 C5 H5C 109.5 . . ?
H5A C5 H5C 109.5 . . ?
H5B C5 H5C 109.5 . . ?
C4 C6 H6A 109.5 . . ?
C4 C6 H6B 109.5 . . ?
H6A C6 H6B 109.5 . . ?
C4 C6 H6C 109.5 . . ?
H6A C6 H6C 109.5 . . ?
H6B C6 H6C 109.5 . . ?
O1 C7 C4 112.88(16) . . ?
O1 C7 Sr 52.25(9) . . ?
C4 C7 Sr 111.75(12) . . ?
O1 C7 H7A 109 . . ?
C4 C7 H7A 109 . . ?
Sr C7 H7A 139.2 . . ?
O1 C7 H7B 109 . . ?
C4 C7 H7B 109 . . ?
Sr C7 H7B 60 . . ?
H7A C7 H7B 107.8 . . ?
O1 C8 H8A 109.5 . . ?
O1 C8 H8B 109.5 . . ?
H8A C8 H8B 109.5 . . ?
O1 C8 H8C 109.5 . . ?
H8A C8 H8C 109.5 . . ?
H8B C8 H8C 109.5 . . ?
N4 C9 C10 109.95(19) . . ?
N4 C9 C12 123.47(18) . . ?
C10 C9 C12 126.53(19) . . ?
C11 C10 C9 105.08(19) . . ?
C11 C10 H10 127.5 . . ?
C9 C10 H10 127.5 . . ?
N3 C11 C10 109.03(19) . . ?
N3 C11 H11 125.5 . . ?
C10 C11 H11 125.5 . . ?
C9 C12 C15 111.87(17) . . ?
C9 C12 C14 109.23(18) . . ?
C15 C12 C14 110.54(18) . . ?
C9 C12 C13 110.13(19) . . ?
C15 C12 C13 106.18(19) . . ?
C14 C12 C13 108.8(2) . . ?
C12 C13 H13A 109.5 . . ?
C12 C13 H13B 109.5 . . ?
H13A C13 H13B 109.5 . . ?
C12 C13 H13C 109.5 . . ?
H13A C13 H13C 109.5 . . ?
H13B C13 H13C 109.5 . . ?
C12 C14 H14A 109.5 . . ?
C12 C14 H14B 109.5 . . ?
H14A C14 H14B 109.5 . . ?
C12 C14 H14C 109.5 . . ?
H14A C14 H14C 109.5 . . ?
H14B C14 H14C 109.5 . . ?
O2 C15 C12 112.75(17) . . ?
O2 C15 Sr 52.02(9) . . ?
C12 C15 Sr 113.51(13) . . ?
O2 C15 H15A 109 . . ?
C12 C15 H15A 109 . . ?
Sr C15 H15A 59.6 . . ?
O2 C15 H15B 109 . . ?
C12 C15 H15B 109 . . ?
Sr C15 H15B 137.4 . . ?
H15A C15 H15B 107.8 . . ?
O2 C16 H16A 109.5 . . ?
O2 C16 H16B 109.5 . . ?
H16A C16 H16B 109.5 . . ?
O2 C16 H16C 109.5 . . ?
H16A C16 H16C 109.5 . . ?
H16B C16 H16C 109.5 . . ?
N6 C17 C18 110.95(17) . . ?
N6 C17 C20 121.76(17) . . ?
C18 C17 C20 127.30(18) . . ?
C19 C18 C17 104.88(18) . . ?
C19 C18 H18 127.6 . . ?
C17 C18 H18 127.6 . . ?
N5 C19 C18 108.97(18) . . ?
N5 C19 H19 125.5 . . ?
C18 C19 H19 125.5 . . ?
C17 C20 C23 110.73(17) . . ?
C17 C20 C22 109.96(18) . . ?
C23 C20 C22 111.79(19) . . ?
C17 C20 C21 108.95(19) . . ?
C23 C20 C21 105.79(18) . . ?
C22 C20 C21 109.5(2) . . ?
C20 C21 H21A 109.5 . . ?
C20 C21 H21B 109.5 . . ?
H21A C21 H21B 109.5 . . ?
C20 C21 H21C 109.5 . . ?
H21A C21 H21C 109.5 . . ?
H21B C21 H21C 109.5 . . ?
C20 C22 H22A 109.5 . . ?
C20 C22 H22B 109.5 . . ?
H22A C22 H22B 109.5 . . ?
C20 C22 H22C 109.5 . . ?
H22A C22 H22C 109.5 . . ?
H22B C22 H22C 109.5 . . ?
O3 C23 C20 113.53(17) . . ?
O3 C23 H23A 108.9 . . ?
C20 C23 H23A 108.9 . . ?
O3 C23 H23B 108.9 . . ?
C20 C23 H23B 108.9 . . ?
H23A C23 H23B 107.7 . . ?
O3 C24 H24A 109.5 . . ?
O3 C24 H24B 109.5 . . ?
H24A C24 H24B 109.5 . . ?
O3 C24 H24C 109.5 . . ?
H24A C24 H24C 109.5 . . ?
H24B C24 H24C 109.5 . . ?
N5 B N3 110.33(16) . . ?
N5 B N1 109.97(16) . . ?
N3 B N1 114.08(17) . . ?
N5 B H1B 107.4 . . ?
N3 B H1B 107.4 . . ?
N1 B H1B 107.4 . . ?
C25 O4 C28 107.22(16) . . ?
C25 O4 Sr 132.75(12) . . ?
C28 O4 Sr 119.89(12) . . ?
O4 C25 C26 106.84(18) . . ?
O4 C25 H25A 110.4 . . ?
C26 C25 H25A 110.4 . . ?
O4 C25 H25B 110.4 . . ?
C26 C25 H25B 110.4 . . ?
H25A C25 H25B 108.6 . . ?
C25 C26 C27A 105.9(2) . . ?
C25 C26 C27B 99.8(4) . . ?
C25 C26 H26A 110.6 . . ?
C27A C26 H26A 110.6 . . ?
C25 C26 H26B 110.6 . . ?
C27A C26 H26B 110.6 . . ?
H26A C26 H26B 108.7 . . ?
C25 C26 H26C 111.8 . . ?
C27B C26 H26C 111.8 . . ?
C25 C26 H26D 111.8 . . ?
C27B C26 H26D 111.8 . . ?
H26C C26 H26D 109.5 . . ?
C28 C27A C26 103.1(3) . . ?
C28 C27A H27A 111.1 . . ?
C26 C27A H27A 111.1 . . ?
C28 C27A H27B 111.1 . . ?
C26 C27A H27B 111.1 . . ?
H27A C27A H27B 109.1 . . ?
C28 C27B C26 102.2(4) . . ?
C28 C27B H27C 111.3 . . ?
C26 C27B H27C 111.3 . . ?
C28 C27B H27D 111.3 . . ?
C26 C27B H27D 111.3 . . ?
H27C C27B H27D 109.2 . . ?
O4 C28 C27B 108.6(3) . . ?
O4 C28 C27A 106.2(2) . . ?
O4 C28 H28A 110.5 . . ?
C27A C28 H28A 110.5 . . ?
O4 C28 H28B 110.5 . . ?
C27A C28 H28B 110.5 . . ?
H28A C28 H28B 108.7 . . ?
O4 C28 H28C 110 . . ?
C27B C28 H28C 110 . . ?
O4 C28 H28D 110 . . ?
C27B C28 H28D 110 . . ?
H28C C28 H28D 108.4 . . ?

loop_
_geom_bond_atom_site_label_1
_geom_bond_atom_site_label_2
_geom_bond_distance
_geom_bond_site_symmetry_2
_geom_bond_publ_flag
I Sr 3.3937(3) . ?
Sr O3 2.5729(13) . ?
Sr O2 2.6242(14) . ?
Sr N2 2.6305(16) . ?
Sr O1 2.6400(14) . ?
Sr N4 2.6651(16) . ?
Sr N6 2.7326(16) . ?
Sr O4 2.8829(14) . ?
Sr C15 3.253(2) . ?
Sr C7 3.264(2) . ?
O1 C8 1.435(2) . ?
O1 C7 1.444(2) . ?
O2 C16 1.419(3) . ?
O2 C15 1.442(3) . ?
O3 C24 1.426(2) . ?
O3 C23 1.453(3) . ?
N1 C3 1.347(2) . ?
N1 N2 1.375(2) . ?
N1 B 1.545(3) . ?
N2 C1 1.338(2) . ?
N3 C11 1.349(3) . ?
N3 N4 1.371(2) . ?
N3 B 1.545(3) . ?
N4 C9 1.340(3) . ?
N5 C19 1.348(2) . ?
N5 N6 1.375(2) . ?
N5 B 1.535(3) . ?
N6 C17 1.342(2) . ?
C1 C2 1.403(3) . ?
C1 C4 1.516(3) . ?
C2 C3 1.365(3) . ?
C2 H2 0.95 . ?
C3 H3 0.95 . ?
C4 C7 1.519(3) . ?
C4 C6 1.536(3) . ?
C4 C5 1.544(3) . ?
C5 H5A 0.98 . ?
C5 H5B 0.98 . ?
C5 H5C 0.98 . ?
C6 H6A 0.98 . ?
C6 H6B 0.98 . ?
C6 H6C 0.98 . ?
C7 H7A 0.99 . ?
C7 H7B 0.99 . ?
C8 H8A 0.98 . ?
C8 H8B 0.98 . ?
C8 H8C 0.98 . ?
C9 C10 1.410(3) . ?
C9 C12 1.509(3) . ?
C10 C11 1.363(3) . ?
C10 H10 0.95 . ?
C11 H11 0.95 . ?
C12 C15 1.521(3) . ?
C12 C14 1.535(3) . ?
C12 C13 1.538(3) . ?
C13 H13A 0.98 . ?
C13 H13B 0.98 . ?
C13 H13C 0.98 . ?
C14 H14A 0.98 . ?
C14 H14B 0.98 . ?
C14 H14C 0.98 . ?
C15 H15A 0.99 . ?
C15 H15B 0.99 . ?
C16 H16A 0.98 . ?
C16 H16B 0.98 . ?
C16 H16C 0.98 . ?
C17 C18 1.395(3) . ?
C17 C20 1.521(3) . ?
C18 C19 1.365(3) . ?
C18 H18 0.95 . ?
C19 H19 0.95 . ?
C20 C23 1.521(3) . ?
C20 C22 1.525(3) . ?
C20 C21 1.542(3) . ?
C21 H21A 0.98 . ?
C21 H21B 0.98 . ?
C21 H21C 0.98 . ?
C22 H22A 0.98 . ?
C22 H22B 0.98 . ?
C22 H22C 0.98 . ?
C23 H23A 0.99 . ?
C23 H23B 0.99 . ?
C24 H24A 0.98 . ?
C24 H24B 0.98 . ?
C24 H24C 0.98 . ?
B H1B 1 . ?
O4 C25 1.441(3) . ?
O4 C28 1.444(2) . ?
C25 C26 1.515(3) . ?
C25 H25A 0.99 . ?
C25 H25B 0.99 . ?
C26 C27A 1.524(4) . ?
C26 C27B 1.554(6) . ?
C26 H26A 0.99 . ?
C26 H26B 0.99 . ?
C26 H26C 0.99 . ?
C26 H26D 0.99 . ?
C27A C28 1.498(4) . ?
C27A H27A 0.99 . ?
C27A H27B 0.99 . ?
C27B C28 1.487(6) . ?
C27B H27C 0.99 . ?
C27B H27D 0.99 . ?
C28 H28A 0.99 . ?
C28 H28B 0.99 . ?
C28 H28C 0.99 . ?
C28 H28D 0.99 . ?

loop_
_geom_torsion_atom_site_label_1
_geom_torsion_atom_site_label_2
_geom_torsion_atom_site_label_3
_geom_torsion_atom_site_label_4
_geom_torsion
_geom_torsion_site_symmetry_1
_geom_torsion_site_symmetry_2
_geom_torsion_site_symmetry_3
_geom_torsion_site_symmetry_4
_geom_torsion_publ_flag
O3 Sr O1 C8 -36.45(16) . . . . ?
O2 Sr O1 C8 15.4(2) . . . . ?
N2 Sr O1 C8 -166.64(17) . . . . ?
N4 Sr O1 C8 -172.66(15) . . . . ?
N6 Sr O1 C8 -101.62(16) . . . . ?
O4 Sr O1 C8 125.78(16) . . . . ?
C15 Sr O1 C8 65.23(19) . . . . ?
C7 Sr O1 C8 133.8(2) . . . . ?
I Sr O1 C8 51.12(16) . . . . ?
O3 Sr O1 C7 -170.22(11) . . . . ?
O2 Sr O1 C7 -118.34(12) . . . . ?
N2 Sr O1 C7 59.59(11) . . . . ?
N4 Sr O1 C7 53.58(15) . . . . ?
N6 Sr O1 C7 124.62(11) . . . . ?
O4 Sr O1 C7 -7.99(11) . . . . ?
C15 Sr O1 C7 -68.54(14) . . . . ?
I Sr O1 C7 -82.65(11) . . . . ?
O3 Sr O2 C16 24.18(19) . . . . ?
N2 Sr O2 C16 157.51(18) . . . . ?
O1 Sr O2 C16 -25.8(2) . . . . ?
N4 Sr O2 C16 159.1(2) . . . . ?
N6 Sr O2 C16 91.48(19) . . . . ?
O4 Sr O2 C16 -136.47(19) . . . . ?
C15 Sr O2 C16 -137.3(2) . . . . ?
C7 Sr O2 C16 -77.4(2) . . . . ?
I Sr O2 C16 -61.09(18) . . . . ?
O3 Sr O2 C15 161.45(12) . . . . ?
N2 Sr O2 C15 -65.21(14) . . . . ?
O1 Sr O2 C15 111.51(13) . . . . ?
N4 Sr O2 C15 -63.61(11) . . . . ?
N6 Sr O2 C15 -131.24(11) . . . . ?
O4 Sr O2 C15 0.81(12) . . . . ?
C7 Sr O2 C15 59.86(16) . . . . ?
I Sr O2 C15 76.19(11) . . . . ?
O2 Sr O3 C24 -61.60(16) . . . . ?
N2 Sr O3 C24 147.26(15) . . . . ?
O1 Sr O3 C24 93.75(16) . . . . ?
N4 Sr O3 C24 -114.30(16) . . . . ?
N6 Sr O3 C24 -161.54(17) . . . . ?
O4 Sr O3 C24 27.0(2) . . . . ?
C15 Sr O3 C24 -53.25(17) . . . . ?
C7 Sr O3 C24 89.46(16) . . . . ?
I Sr O3 C24 16.91(15) . . . . ?
O2 Sr O3 C23 135.57(14) . . . . ?
N2 Sr O3 C23 -15.57(15) . . . . ?
O1 Sr O3 C23 -69.08(13) . . . . ?
N4 Sr O3 C23 82.87(14) . . . . ?
N6 Sr O3 C23 35.63(13) . . . . ?
O4 Sr O3 C23 -135.80(15) . . . . ?
C15 Sr O3 C23 143.92(13) . . . . ?
C7 Sr O3 C23 -73.37(14) . . . . ?
I Sr O3 C23 -145.92(13) . . . . ?
C3 N1 N2 C1 0.5(2) . . . . ?
B N1 N2 C1 170.03(17) . . . . ?
C3 N1 N2 Sr -178.84(12) . . . . ?
B N1 N2 Sr -9.4(2) . . . . ?
O3 Sr N2 C1 -80.48(19) . . . . ?
O2 Sr N2 C1 155.08(16) . . . . ?
O1 Sr N2 C1 -23.04(17) . . . . ?
N4 Sr N2 C1 153.61(19) . . . . ?
N6 Sr N2 C1 -130.71(19) . . . . ?
O4 Sr N2 C1 82.07(18) . . . . ?
C15 Sr N2 C1 124.77(18) . . . . ?
C7 Sr N2 C1 3.45(17) . . . . ?
I Sr N2 C1 25.7(2) . . . . ?
O3 Sr N2 N1 98.68(13) . . . . ?
O2 Sr N2 N1 -25.76(17) . . . . ?
O1 Sr N2 N1 156.12(14) . . . . ?
N4 Sr N2 N1 -27.23(13) . . . . ?
N6 Sr N2 N1 48.45(12) . . . . ?
O4 Sr N2 N1 -98.76(13) . . . . ?
C15 Sr N2 N1 -56.07(15) . . . . ?
C7 Sr N2 N1 -177.39(15) . . . . ?
I Sr N2 N1 -155.13(11) . . . . ?
C11 N3 N4 C9 -0.3(2) . . . . ?
B N3 N4 C9 -170.16(17) . . . . ?
C11 N3 N4 Sr -179.10(12) . . . . ?
B N3 N4 Sr 11.1(2) . . . . ?
O3 Sr N4 C9 90.03(18) . . . . ?
O2 Sr N4 C9 29.06(17) . . . . ?
N2 Sr N4 C9 -151.89(18) . . . . ?
O1 Sr N4 C9 -146.24(16) . . . . ?
N6 Sr N4 C9 135.52(18) . . . . ?
O4 Sr N4 C9 -77.23(18) . . . . ?
C15 Sr N4 C9 1.19(17) . . . . ?
C7 Sr N4 C9 -120.08(17) . . . . ?
I Sr N4 C9 -22.27(19) . . . . ?
O3 Sr N4 N3 -91.63(13) . . . . ?
O2 Sr N4 N3 -152.61(14) . . . . ?
N2 Sr N4 N3 26.44(12) . . . . ?
O1 Sr N4 N3 32.09(17) . . . . ?
N6 Sr N4 N3 -46.15(12) . . . . ?
O4 Sr N4 N3 101.10(13) . . . . ?
C15 Sr N4 N3 179.53(15) . . . . ?
C7 Sr N4 N3 58.26(14) . . . . ?
I Sr N4 N3 156.07(10) . . . . ?
C19 N5 N6 C17 0.4(2) . . . . ?
B N5 N6 C17 -176.50(17) . . . . ?
C19 N5 N6 Sr -175.05(12) . . . . ?
B N5 N6 Sr 8.0(2) . . . . ?
O3 Sr N6 C17 5.02(18) . . . . ?
O2 Sr N6 C17 -75.85(19) . . . . ?
N2 Sr N6 C17 138.51(19) . . . . ?
O1 Sr N6 C17 75.90(19) . . . . ?
N4 Sr N6 C17 -136.83(19) . . . . ?
O4 Sr N6 C17 -178.70(17) . . . . ?
C15 Sr N6 C17 -96.59(19) . . . . ?
C7 Sr N6 C17 98.39(19) . . . . ?
I Sr N6 C17 1.7(2) . . . . ?
O3 Sr N6 N5 178.57(13) . . . . ?
O2 Sr N6 N5 97.71(12) . . . . ?
N2 Sr N6 N5 -47.93(12) . . . . ?
O1 Sr N6 N5 -110.54(12) . . . . ?
N4 Sr N6 N5 36.73(12) . . . . ?
O4 Sr N6 N5 -5.15(15) . . . . ?
C15 Sr N6 N5 76.96(13) . . . . ?
C7 Sr N6 N5 -88.06(12) . . . . ?
I Sr N6 N5 175.23(8) . . . . ?
N1 N2 C1 C2 -0.4(2) . . . . ?
Sr N2 C1 C2 178.81(14) . . . . ?
N1 N2 C1 C4 179.72(17) . . . . ?
Sr N2 C1 C4 -1.0(3) . . . . ?
N2 C1 C2 C3 0.2(2) . . . . ?
C4 C1 C2 C3 -179.99(19) . . . . ?
N2 N1 C3 C2 -0.5(2) . . . . ?
B N1 C3 C2 -169.78(18) . . . . ?
C1 C2 C3 N1 0.2(2) . . . . ?
N2 C1 C4 C7 -4.9(3) . . . . ?
C2 C1 C4 C7 175.32(19) . . . . ?
N2 C1 C4 C6 117.9(2) . . . . ?
C2 C1 C4 C6 -61.9(3) . . . . ?
N2 C1 C4 C5 -122.5(2) . . . . ?
C2 C1 C4 C5 57.7(3) . . . . ?
C8 O1 C7 C4 116.81(19) . . . . ?
Sr O1 C7 C4 -100.48(16) . . . . ?
C8 O1 C7 Sr -142.71(17) . . . . ?
C1 C4 C7 O1 63.4(2) . . . . ?
C6 C4 C7 O1 -58.9(2) . . . . ?
C5 C4 C7 O1 -177.50(16) . . . . ?
C1 C4 C7 Sr 6.6(2) . . . . ?
C6 C4 C7 Sr -115.75(15) . . . . ?
C5 C4 C7 Sr 125.66(14) . . . . ?
O3 Sr C7 O1 9.63(11) . . . . ?
O2 Sr C7 O1 106.97(13) . . . . ?
N2 Sr C7 O1 -107.76(12) . . . . ?
N4 Sr C7 O1 -146.09(10) . . . . ?
N6 Sr C7 O1 -61.17(11) . . . . ?
O4 Sr C7 O1 171.60(12) . . . . ?
C15 Sr C7 O1 137.80(11) . . . . ?
I Sr C7 O1 90.36(10) . . . . ?
O3 Sr C7 C4 112.37(14) . . . . ?
O2 Sr C7 C4 -150.29(12) . . . . ?
N2 Sr C7 C4 -5.02(12) . . . . ?
O1 Sr C7 C4 102.74(18) . . . . ?
N4 Sr C7 C4 -43.35(16) . . . . ?
N6 Sr C7 C4 41.57(15) . . . . ?
O4 Sr C7 C4 -85.66(14) . . . . ?
C15 Sr C7 C4 -119.46(14) . . . . ?
I Sr C7 C4 -166.90(14) . . . . ?
N3 N4 C9 C10 0.3(2) . . . . ?
Sr N4 C9 C10 178.80(14) . . . . ?
N3 N4 C9 C12 177.96(18) . . . . ?
Sr N4 C9 C12 -3.6(3) . . . . ?
N4 C9 C10 C11 -0.2(2) . . . . ?
C12 C9 C10 C11 -177.7(2) . . . . ?
N4 N3 C11 C10 0.2(2) . . . . ?
B N3 C11 C10 169.80(19) . . . . ?
C9 C10 C11 N3 0.0(2) . . . . ?
N4 C9 C12 C15 4.1(3) . . . . ?
C10 C9 C12 C15 -178.7(2) . . . . ?
N4 C9 C12 C14 -118.7(2) . . . . ?
C10 C9 C12 C14 58.6(3) . . . . ?
N4 C9 C12 C13 121.9(2) . . . . ?
C10 C9 C12 C13 -60.9(3) . . . . ?
C16 O2 C15 C12 -111.7(2) . . . . ?
Sr O2 C15 C12 102.78(16) . . . . ?
C16 O2 C15 Sr 145.48(19) . . . . ?
C9 C12 C15 O2 -59.8(2) . . . . ?
C14 C12 C15 O2 62.2(2) . . . . ?
C13 C12 C15 O2 -179.94(18) . . . . ?
C9 C12 C15 Sr -2.8(2) . . . . ?
C14 C12 C15 Sr 119.16(16) . . . . ?
C13 C12 C15 Sr -122.99(16) . . . . ?
O3 Sr C15 O2 -19.49(12) . . . . ?
N2 Sr C15 O2 137.27(11) . . . . ?
O1 Sr C15 O2 -111.53(12) . . . . ?
N4 Sr C15 O2 102.41(12) . . . . ?
N6 Sr C15 O2 54.27(12) . . . . ?
O4 Sr C15 O2 -179.14(12) . . . . ?
C7 Sr C15 O2 -144.95(10) . . . . ?
I Sr C15 O2 -97.24(11) . . . . ?
O3 Sr C15 C12 -120.76(14) . . . . ?
O2 Sr C15 C12 -101.27(18) . . . . ?
N2 Sr C15 C12 36.00(16) . . . . ?
O1 Sr C15 C12 147.20(12) . . . . ?
N4 Sr C15 C12 1.14(12) . . . . ?
N6 Sr C15 C12 -47.00(15) . . . . ?
O4 Sr C15 C12 79.59(14) . . . . ?
C7 Sr C15 C12 113.78(14) . . . . ?
I Sr C15 C12 161.49(15) . . . . ?
N5 N6 C17 C18 -0.5(2) . . . . ?
Sr N6 C17 C18 173.50(13) . . . . ?
N5 N6 C17 C20 179.02(17) . . . . ?
Sr N6 C17 C20 -6.9(3) . . . . ?
N6 C17 C18 C19 0.5(2) . . . . ?
C20 C17 C18 C19 -179.07(19) . . . . ?
N6 N5 C19 C18 -0.1(2) . . . . ?
B N5 C19 C18 176.72(17) . . . . ?
C17 C18 C19 N5 -0.2(2) . . . . ?
N6 C17 C20 C23 -28.5(3) . . . . ?
C18 C17 C20 C23 151.0(2) . . . . ?
N6 C17 C20 C22 95.6(2) . . . . ?
C18 C17 C20 C22 -84.9(3) . . . . ?
N6 C17 C20 C21 -144.4(2) . . . . ?
C18 C17 C20 C21 35.1(3) . . . . ?
C24 O3 C23 C20 110.3(2) . . . . ?
Sr O3 C23 C20 -84.69(19) . . . . ?
C17 C20 C23 O3 76.6(2) . . . . ?
C22 C20 C23 O3 -46.4(2) . . . . ?
C21 C20 C23 O3 -165.55(19) . . . . ?
C19 N5 B N3 114.4(2) . . . . ?
N6 N5 B N3 -69.2(2) . . . . ?
C19 N5 B N1 -118.9(2) . . . . ?
N6 N5 B N1 57.5(2) . . . . ?
C11 N3 B N5 -110.9(2) . . . . ?
N4 N3 B N5 57.3(2) . . . . ?
C11 N3 B N1 124.8(2) . . . . ?
N4 N3 B N1 -67.1(2) . . . . ?
C3 N1 B N5 109.5(2) . . . . ?
N2 N1 B N5 -58.3(2) . . . . ?
C3 N1 B N3 -125.9(2) . . . . ?
N2 N1 B N3 66.3(2) . . . . ?
O3 Sr O4 C25 -13.0(3) . . . . ?
O2 Sr O4 C25 73.75(19) . . . . ?
N2 Sr O4 C25 -140.23(19) . . . . ?
O1 Sr O4 C25 -76.48(19) . . . . ?
N4 Sr O4 C25 134.45(19) . . . . ?
N6 Sr O4 C25 177.49(17) . . . . ?
C15 Sr O4 C25 74.13(19) . . . . ?
C7 Sr O4 C25 -80.13(19) . . . . ?
I Sr O4 C25 -2.69(18) . . . . ?
O3 Sr O4 C28 162.12(16) . . . . ?
O2 Sr O4 C28 -111.10(15) . . . . ?
N2 Sr O4 C28 34.92(15) . . . . ?
O1 Sr O4 C28 98.66(15) . . . . ?
N4 Sr O4 C28 -50.40(15) . . . . ?
N6 Sr O4 C28 -7.36(17) . . . . ?
C15 Sr O4 C28 -110.73(16) . . . . ?
C7 Sr O4 C28 95.02(16) . . . . ?
I Sr O4 C28 172.46(15) . . . . ?
C28 O4 C25 C26 21.4(3) . . . . ?
Sr O4 C25 C26 -163.01(15) . . . . ?
O4 C25 C26 C27A -1.7(4) . . . . ?
O4 C25 C26 C27B -36.3(5) . . . . ?
C25 C26 C27A C28 -17.4(5) . . . . ?
C27B C26 C27A C28 66.5(5) . . . . ?
C25 C26 C27B C28 37.0(8) . . . . ?
C27A C26 C27B C28 -67.0(6) . . . . ?
C25 O4 C28 C27B 3.8(6) . . . . ?
Sr O4 C28 C27B -172.5(6) . . . . ?
C25 O4 C28 C27A -33.2(4) . . . . ?
Sr O4 C28 C27A 150.5(3) . . . . ?
C26 C27B C28 O4 -26.3(9) . . . . ?
C26 C27B C28 C27A 65.6(6) . . . . ?
C26 C27A C28 O4 30.8(5) . . . . ?
C26 C27A C28 C27B -68.7(5) . . . . ?
